data_7034685
loop_
_publ_author_name
'Nazarenko, Iuliia'
'Pop, Flavia'
'Sun, Qinchao'
'Hauser, Andreas'
'Lloret, Francesc'
'Julve, Miguel'
'El-Ghayoury, Abdelkrim'
'Avarvari, Narcis'

_publ_section_title
;
 Structural, photophysical and magnetic properties of transition metal
 complexes based on the dipicolylamino-chloro-1,2,4,5-tetrazine ligand.
;
_journal_issue 19
_journal_name_full 'Dalton transactions (Cambridge, England : 2003)'
_journal_page_first 8855
_journal_page_last 8866
_journal_paper_doi 10.1039/c5dt00550g
_journal_volume 44
_journal_year 2015
_chemical_formula_moiety 'C14 H12 Cl N7'
_chemical_formula_sum 'C14 H12 Cl N7'
_chemical_formula_weight 313.76
_chemical_name_systematic
;
 ?
;
_space_group_IT_number 14
_symmetry_cell_setting monoclinic
_symmetry_space_group_name_Hall '-P 2yn'
_symmetry_space_group_name_H-M 'P 1 21/n 1'
_atom_sites_solution_hydrogens geom
_atom_sites_solution_primary direct
_atom_sites_solution_secondary difmap
_audit_creation_method SHELXL-97
_audit_update_record
;
2015-01-22 deposited with the CCDC.
2015-04-02 downloaded from the CCDC.
;
_cell_angle_alpha 90.000(10)
_cell_angle_beta 92.415(15)
_cell_angle_gamma 90.000(11)
_cell_formula_units_Z 4
_cell_length_a 8.4818(13)
_cell_length_b 9.6687(13)
_cell_length_c 18.0093(18)
_cell_measurement_reflns_used 3796
_cell_measurement_temperature 293(2)
_cell_measurement_theta_max 28.7
_cell_measurement_theta_min 2.4
_cell_volume 1475.6(3)
_computing_cell_refinement 'Dirax/lsq (Duisenberg & Schreurs, 1989-2000)'
_computing_data_collection KappaCCD
_computing_data_reduction 'Denzo and Scalepak'
_computing_structure_refinement 'SHELXL-97 (Sheldrick, 1997)'
_computing_structure_solution 'SHELXS-97 (Sheldrick, 1997)'
_diffrn_ambient_temperature 293(2)
_diffrn_measured_fraction_theta_full 0.991
_diffrn_measured_fraction_theta_max 0.991
_diffrn_measurement_device_type 'Nonius Kappa CCD'
_diffrn_measurement_method 'phi and omega scans'
_diffrn_radiation_monochromator graphite
_diffrn_radiation_source 'fine-focus sealed tube'
_diffrn_radiation_type MoK\a
_diffrn_radiation_wavelength 0.71073
_diffrn_reflns_av_R_equivalents 0.0719
_diffrn_reflns_av_sigmaI/netI 0.0513
_diffrn_reflns_limit_h_max 10
_diffrn_reflns_limit_h_min -11
_diffrn_reflns_limit_k_max 12
_diffrn_reflns_limit_k_min -13
_diffrn_reflns_limit_l_max 24
_diffrn_reflns_limit_l_min -22
_diffrn_reflns_number 28302
_diffrn_reflns_theta_full 28.72
_diffrn_reflns_theta_max 28.72
_diffrn_reflns_theta_min 2.39
_exptl_absorpt_coefficient_mu 0.267
_exptl_absorpt_correction_T_max 0.7458
_exptl_absorpt_correction_T_min 0.6884
_exptl_absorpt_correction_type multi-scan
_exptl_absorpt_process_details sadabs
_exptl_crystal_colour red
_exptl_crystal_density_diffrn 1.412
_exptl_crystal_density_meas ?
_exptl_crystal_density_method 'not measured'
_exptl_crystal_description prism
_exptl_crystal_F_000 648
_exptl_crystal_size_max 0.5
_exptl_crystal_size_mid 0.05
_exptl_crystal_size_min 0.02
_refine_diff_density_max 0.266
_refine_diff_density_min -0.336
_refine_diff_density_rms 0.043
_refine_ls_extinction_method none
_refine_ls_goodness_of_fit_ref 1.012
_refine_ls_hydrogen_treatment constr
_refine_ls_matrix_type full
_refine_ls_number_parameters 199
_refine_ls_number_reflns 3796
_refine_ls_number_restraints 0
_refine_ls_restrained_S_all 1.012
_refine_ls_R_factor_all 0.1190
_refine_ls_R_factor_gt 0.0529
_refine_ls_shift/su_max 0.000
_refine_ls_shift/su_mean 0.000
_refine_ls_structure_factor_coef Fsqd
_refine_ls_weighting_details 'calc w=1/[\s^2^(Fo^2^)+(0.0458P)^2^+0.4578P] where P=(Fo^2^+2Fc^2^)/3'
_refine_ls_weighting_scheme calc
_refine_ls_wR_factor_gt 0.1063
_refine_ls_wR_factor_ref 0.1274
_reflns_number_gt 2077
_reflns_number_total 3796
_reflns_threshold_expression >2sigma(I)
_cod_data_source_file c5dt00550g2.cif
_cod_data_source_block 1
_cod_depositor_comments
;
The following automatic conversions were performed:

'_symmetry_cell_setting' value 'Monoclinic' changed to 'monoclinic'
according to
/usr/data/users/saulius/crontab/automatic-downloads/rss-feeds/RSC/lib/dictionaries/cif_core.dic
dictionary named 'cif_core.dic' version 2.4.2 from 2011-04-26.

'_exptl_crystal_density_meas' value 'not measured' was changed to '?'
- the value is perceived as not measured.

Automatic conversion script
Id: cif_fix_values 3143 2015-03-26 13:38:13Z robertas 

 Adding full bibliography for 7034685--7034689.cif.
;
_cod_original_sg_symbol_H-M P21/n
_cod_database_code 7034685

loop_
_symmetry_equiv_pos_as_xyz
'x, y, z'
'-x+1/2, y+1/2, -z+1/2'
'-x, -y, -z'
'x-1/2, -y-1/2, z-1/2'

loop_
_atom_site_label
_atom_site_type_symbol
_atom_site_fract_x
_atom_site_fract_y
_atom_site_fract_z
_atom_site_U_iso_or_equiv
_atom_site_adp_type
_atom_site_occupancy
_atom_site_symmetry_multiplicity
_atom_site_calc_flag
_atom_site_refinement_flags
N1 N 0.4248(2) -0.06089(19) 0.24208(9) 0.0473(4) Uani 1 1 d .
N2 N 0.3059(2) -0.1872(2) 0.14193(11) 0.0598(5) Uani 1 1 d .
N3 N 0.5551(2) -0.13470(19) 0.23841(9) 0.0450(4) Uani 1 1 d .
N4 N 0.4355(2) -0.2625(2) 0.13606(10) 0.0568(5) Uani 1 1 d .
N5 N 0.6909(2) -0.30642(19) 0.17984(8) 0.0438(4) Uani 1 1 d .
N6 N 0.7177(2) -0.39736(18) 0.32464(9) 0.0445(4) Uani 1 1 d .
N7 N 0.8437(2) -0.2768(2) 0.05005(10) 0.0616(6) Uani 1 1 d .
Cl1 Cl 0.13851(8) 0.00683(8) 0.19984(4) 0.0801(3) Uani 1 1 d .
C1 C 0.3079(3) -0.0904(2) 0.19386(13) 0.0497(5) Uani 1 1 d .
C2 C 0.5583(2) -0.2336(2) 0.18459(10) 0.0395(5) Uani 1 1 d .
C3 C 0.8319(2) -0.2669(2) 0.22424(11) 0.0481(5) Uani 1 1 d .
H3A H 0.8407 -0.1669 0.2241 0.058 Uiso 1 1 calc R
H3B H 0.9238 -0.3038 0.2007 0.058 Uiso 1 1 calc R
C4 C 0.8343(2) -0.3162(2) 0.30377(11) 0.0389(5) Uani 1 1 d .
C5 C 0.9588(3) -0.2772(2) 0.35185(13) 0.0538(6) Uani 1 1 d .
H5 H 1.0386 -0.2202 0.3354 0.065 Uiso 1 1 calc R
C6 C 0.9625(3) -0.3236(3) 0.42366(14) 0.0673(7) Uani 1 1 d .
H6 H 1.0442 -0.2981 0.4569 0.081 Uiso 1 1 calc R
C7 C 0.8436(3) -0.4083(3) 0.44583(13) 0.0653(7) Uani 1 1 d .
H7 H 0.8432 -0.4414 0.4943 0.078 Uiso 1 1 calc R
C8 C 0.7255(3) -0.4432(2) 0.39506(12) 0.0536(6) Uani 1 1 d .
H8 H 0.6463 -0.5020 0.4102 0.064 Uiso 1 1 calc R
C9 C 0.6992(3) -0.4262(2) 0.13089(12) 0.0508(6) Uani 1 1 d .
H9A H 0.5940 -0.4643 0.1231 0.061 Uiso 1 1 calc R
H9B H 0.7644 -0.4964 0.1554 0.061 Uiso 1 1 calc R
C10 C 0.7655(2) -0.3941(2) 0.05600(11) 0.0424(5) Uani 1 1 d .
C11 C 0.7484(3) -0.4867(3) -0.00229(13) 0.0596(6) Uani 1 1 d .
H11 H 0.6906 -0.5676 0.0030 0.071 Uiso 1 1 calc R
C12 C 0.8182(3) -0.4577(3) -0.06843(13) 0.0678(7) Uani 1 1 d .
H12 H 0.8094 -0.5192 -0.1081 0.081 Uiso 1 1 calc R
C13 C 0.8998(3) -0.3378(3) -0.07464(13) 0.0695(7) Uani 1 1 d .
H13 H 0.9482 -0.3155 -0.1185 0.083 Uiso 1 1 calc R
C14 C 0.9091(4) -0.2510(3) -0.01497(14) 0.0774(8) Uani 1 1 d .
H14 H 0.9643 -0.1686 -0.0197 0.093 Uiso 1 1 calc R

loop_
_atom_site_aniso_label
_atom_site_aniso_U_11
_atom_site_aniso_U_22
_atom_site_aniso_U_33
_atom_site_aniso_U_23
_atom_site_aniso_U_13
_atom_site_aniso_U_12
N1 0.0468(11) 0.0528(11) 0.0426(10) 0.0047(8) 0.0053(8) -0.0040(9)
N2 0.0466(11) 0.0718(14) 0.0598(12) -0.0026(11) -0.0122(9) 0.0003(10)
N3 0.0444(10) 0.0536(11) 0.0369(9) 0.0001(8) 0.0005(7) -0.0058(9)
N4 0.0508(11) 0.0680(13) 0.0503(11) -0.0100(10) -0.0132(9) -0.0002(10)
N5 0.0442(10) 0.0551(11) 0.0322(8) 0.0003(8) 0.0005(7) -0.0001(9)
N6 0.0477(10) 0.0484(11) 0.0372(9) 0.0022(8) 0.0002(7) 0.0005(9)
N7 0.0866(15) 0.0518(12) 0.0481(11) -0.0085(9) 0.0232(10) -0.0110(11)
Cl1 0.0543(4) 0.0791(5) 0.1067(6) 0.0023(4) 0.0004(3) 0.0156(4)
C1 0.0427(12) 0.0527(14) 0.0537(13) 0.0098(11) 0.0019(10) -0.0023(11)
C2 0.0423(11) 0.0470(12) 0.0293(10) 0.0066(9) 0.0018(8) -0.0071(10)
C3 0.0363(11) 0.0615(14) 0.0464(12) 0.0050(10) 0.0016(9) -0.0009(10)
C4 0.0398(11) 0.0356(11) 0.0410(10) -0.0020(9) -0.0009(8) 0.0062(9)
C5 0.0513(13) 0.0482(13) 0.0606(15) -0.0027(11) -0.0122(10) -0.0027(11)
C6 0.0751(18) 0.0693(18) 0.0550(15) -0.0067(13) -0.0275(13) 0.0036(15)
C7 0.087(2) 0.0681(17) 0.0393(13) 0.0055(12) -0.0114(12) 0.0158(15)
C8 0.0605(14) 0.0541(14) 0.0465(13) 0.0073(11) 0.0050(11) 0.0043(12)
C9 0.0581(14) 0.0451(13) 0.0496(13) 0.0064(10) 0.0055(10) 0.0034(11)
C10 0.0458(12) 0.0400(12) 0.0414(11) -0.0001(9) 0.0011(9) 0.0069(10)
C11 0.0710(16) 0.0531(14) 0.0543(14) -0.0086(12) -0.0006(11) -0.0066(13)
C12 0.0825(19) 0.0725(19) 0.0482(14) -0.0190(13) 0.0012(12) 0.0061(15)
C13 0.0859(19) 0.079(2) 0.0454(14) -0.0043(13) 0.0205(12) 0.0023(16)
C14 0.109(2) 0.0662(18) 0.0598(16) -0.0090(13) 0.0355(15) -0.0230(17)

loop_
_atom_type_symbol
_atom_type_description
_atom_type_scat_dispersion_real
_atom_type_scat_dispersion_imag
_atom_type_scat_source
C C 0.0033 0.0016 'International Tables Vol C Tables 4.2.6.8 and 6.1.1.4'
H H 0.0000 0.0000 'International Tables Vol C Tables 4.2.6.8 and 6.1.1.4'
Cl Cl 0.1484 0.1585 'International Tables Vol C Tables 4.2.6.8 and 6.1.1.4'
N N 0.0061 0.0033 'International Tables Vol C Tables 4.2.6.8 and 6.1.1.4'

loop_
_geom_angle_atom_site_label_1
_geom_angle_atom_site_label_2
_geom_angle_atom_site_label_3
_geom_angle
N3 N1 C1 117.19(18)
C1 N2 N4 117.30(18)
N1 N3 C2 117.20(17)
N2 N4 C2 116.80(18)
C2 N5 C9 121.34(17)
C2 N5 C3 120.03(17)
C9 N5 C3 118.63(18)
C4 N6 C8 117.02(18)
C10 N7 C14 117.3(2)
N1 C1 N2 127.2(2)
N1 C1 Cl1 116.43(18)
N2 C1 Cl1 116.37(17)
N5 C2 N4 118.41(19)
N5 C2 N3 117.30(17)
N4 C2 N3 124.29(19)
N5 C3 C4 114.50(17)
N6 C4 C5 122.62(19)
N6 C4 C3 118.33(17)
C5 C4 C3 119.03(19)
C6 C5 C4 119.1(2)
C5 C6 C7 118.9(2)
C8 C7 C6 118.6(2)
N6 C8 C7 123.7(2)
N5 C9 C10 113.83(18)
N7 C10 C11 122.1(2)
N7 C10 C9 117.07(18)
C11 C10 C9 120.8(2)
C12 C11 C10 119.2(2)
C13 C12 C11 118.9(2)
C12 C13 C14 118.3(2)
N7 C14 C13 124.2(3)

loop_
_geom_bond_atom_site_label_1
_geom_bond_atom_site_label_2
_geom_bond_distance
N1 N3 1.320(2)
N1 C1 1.321(3)
N2 C1 1.322(3)
N2 N4 1.327(3)
N3 C2 1.362(3)
N4 C2 1.360(2)
N5 C2 1.333(2)
N5 C9 1.459(3)
N5 C3 1.461(3)
N6 C4 1.329(3)
N6 C8 1.343(3)
N7 C10 1.320(3)
N7 C14 1.340(3)
Cl1 C1 1.724(2)
C3 C4 1.509(3)
C4 C5 1.389(3)
C5 C6 1.368(3)
C6 C7 1.371(4)
C7 C8 1.370(3)
C9 C10 1.515(3)
C10 C11 1.383(3)
C11 C12 1.381(3)
C12 C13 1.357(4)
C13 C14 1.363(3)
